data_2211174
loop_
_publ_author_name
'Shi, Peng-Fei'
'Xu, Tong-Tao'
'Xu, Xing-You'
'Niu, Shao-Rui'

_publ_section_title
;
 (3-Ammonio-2-hydroxypropyl)carbamate monohydrate
;
_journal_coeditor_code RZ2080
_journal_issue 11
_journal_name_full 'Acta Crystallographica Section E'
_journal_page_first o5191
_journal_page_last o5193
_journal_paper_doi 10.1107/S1600536806043200
_journal_volume 62
_journal_year 2006
_chemical_formula_iupac 'C4 H10 N2 O3 , H2 O'
_chemical_formula_moiety 'C4 H10 N2 O3 , H2 O'
_chemical_formula_sum 'C4 H12 N2 O4'
_chemical_formula_weight 152.16
_chemical_name_systematic
;
(3-Ammonio-2-hydroxypropyl)carbamate monohydrate
;
_space_group_IT_number 13
_symmetry_cell_setting monoclinic
_symmetry_space_group_name_Hall '-P 2yc'
_symmetry_space_group_name_H-M 'P 1 2/c 1'
_atom_sites_solution_hydrogens geom
_atom_sites_solution_primary direct
_atom_sites_solution_secondary difmap
_audit_creation_method SHELXL97
_cell_angle_alpha 90.00
_cell_angle_beta 116.204(15)
_cell_angle_gamma 90.00
_cell_formula_units_Z 4
_cell_length_a 8.500(3)
_cell_length_b 5.950(2)
_cell_length_c 15.665(4)
_cell_measurement_reflns_used 2364
_cell_measurement_temperature 298(2)
_cell_measurement_theta_max 26.345
_cell_measurement_theta_min 2.569
_cell_volume 710.8(4)
_computing_cell_refinement 'SAINT (Bruker, 2000)'
_computing_data_collection 'SMART (Bruker, 2000)'
_computing_data_reduction SAINT
_computing_molecular_graphics 'SHELXTL (Bruker, 2000) and DIAMOND (Brandenburg, 2004)'
_computing_publication_material SHELXTL
_computing_structure_refinement 'SHELXL97 (Sheldrick, 1997)'
_computing_structure_solution 'SHELXS97 (Sheldrick, 1997)'
_diffrn_ambient_temperature 298(2)
_diffrn_measured_fraction_theta_full 0.997
_diffrn_measured_fraction_theta_max 0.997
_diffrn_measurement_device_type 'Bruck SMART CCD area-detector'
_diffrn_measurement_method '\f and \w'
_diffrn_radiation_monochromator graphite
_diffrn_radiation_source 'fine-focus sealed tube'
_diffrn_radiation_type MoK\a
_diffrn_radiation_wavelength 0.71073
_diffrn_reflns_av_R_equivalents 0.0404
_diffrn_reflns_av_sigmaI/netI 0.0440
_diffrn_reflns_limit_h_max 9
_diffrn_reflns_limit_h_min -10
_diffrn_reflns_limit_k_max 6
_diffrn_reflns_limit_k_min -7
_diffrn_reflns_limit_l_max 18
_diffrn_reflns_limit_l_min -18
_diffrn_reflns_number 3521
_diffrn_reflns_theta_full 25.02
_diffrn_reflns_theta_max 25.02
_diffrn_reflns_theta_min 2.67
_diffrn_standards_decay_% 0
_diffrn_standards_interval_count 0
_diffrn_standards_number 0
_exptl_absorpt_coefficient_mu 0.125
_exptl_absorpt_correction_T_max 0.9863
_exptl_absorpt_correction_T_min 0.9663
_exptl_absorpt_correction_type multi-scan
_exptl_absorpt_process_details '(SADABS; Sheldrick, 1996)'
_exptl_crystal_colour 'pale yellow'
_exptl_crystal_density_diffrn 1.422
_exptl_crystal_density_method 'not measured'
_exptl_crystal_description block
_exptl_crystal_F_000 328
_exptl_crystal_size_max 0.36
_exptl_crystal_size_mid 0.16
_exptl_crystal_size_min 0.11
_refine_diff_density_max 0.443
_refine_diff_density_min -0.256
_refine_ls_extinction_method none
_refine_ls_goodness_of_fit_ref 1.007
_refine_ls_hydrogen_treatment constr
_refine_ls_matrix_type full
_refine_ls_number_parameters 92
_refine_ls_number_reflns 1253
_refine_ls_number_restraints 0
_refine_ls_restrained_S_all 1.007
_refine_ls_R_factor_all 0.0863
_refine_ls_R_factor_gt 0.0512
_refine_ls_shift/su_max 0.000
_refine_ls_shift/su_mean 0.000
_refine_ls_structure_factor_coef Fsqd
_refine_ls_weighting_details 'calc w = 1/[\s^2^(Fo^2^)+(0.0638P)^2^+0.5606P] where P=(Fo^2^+2Fc^2^)/3'
_refine_ls_weighting_scheme calc
_refine_ls_wR_factor_gt 0.1256
_refine_ls_wR_factor_ref 0.1486
_reflns_number_gt 768
_reflns_number_total 1253
_reflns_threshold_expression I>2\s(I)
_cod_data_source_file rz2080.cif
_cod_data_source_block I
_cod_original_sg_symbol_H-M 'P 2/c'
_cod_database_code 2211174
_cod_database_fobs_code 2211174

loop_
_symmetry_equiv_pos_as_xyz
'x, y, z'
'-x, y, -z+1/2'
'-x, -y, -z'
'x, -y, z-1/2'

loop_
_atom_site_type_symbol
_atom_site_label
_atom_site_fract_x
_atom_site_fract_y
_atom_site_fract_z
_atom_site_U_iso_or_equiv
_atom_site_adp_type
_atom_site_calc_flag
_atom_site_refinement_flags
_atom_site_occupancy
O O1 0.7394(3) 0.4616(4) 0.91221(16) 0.0581(8) Uani d . 1
H H1A 0.7134 0.3948 0.8620 0.070 Uiso d R 1
O O2 0.6935(3) 0.6946(4) 0.60410(14) 0.0425(6) Uani d . 1
O O3 0.6954(3) 0.9983(3) 0.68671(14) 0.0393(6) Uani d . 1
N N1 0.8149(4) 0.6769(4) 0.76347(17) 0.0391(7) Uani d . 1
H H1 0.8420 0.5395 0.7593 0.047 Uiso d R 1
N N2 0.6578(3) 0.7408(4) 1.03015(17) 0.0371(7) Uani d . 1
H H2A 0.6864 0.8120 1.0850 0.056 Uiso calc R 1
H H2B 0.6669 0.5931 1.0402 0.056 Uiso calc R 1
H H2C 0.5480 0.7750 0.9896 0.056 Uiso calc R 1
C C1 0.8632(4) 0.7653(6) 0.8579(2) 0.0377(8) Uani d . 1
H H1B 0.8673 0.9281 0.8560 0.045 Uiso calc R 1
H H1C 0.9795 0.7121 0.9006 0.045 Uiso calc R 1
C C2 0.7345(4) 0.6949(5) 0.8963(2) 0.0360(8) Uani d . 1
H H2 0.6157 0.7375 0.8503 0.043 Uiso calc R 1
C C3 0.7777(4) 0.8112(6) 0.9896(2) 0.0402(8) Uani d . 1
H H3A 0.8974 0.7762 1.0344 0.048 Uiso calc R 1
H H3B 0.7691 0.9725 0.9798 0.048 Uiso calc R 1
C C4 0.7313(4) 0.7922(5) 0.6819(2) 0.0309(7) Uani d . 1
O O4 0.5000 0.2400(5) 0.7500 0.0494(9) Uani d S 1
H H5 0.5445 0.1692 0.7188 0.059 Uiso d R 1
O O5 1.0000 0.2510(5) 0.7500 0.0601(10) Uani d S 1
H H6 0.9100 0.1685 0.7348 0.072 Uiso d R 1

loop_
_atom_site_aniso_label
_atom_site_aniso_U_11
_atom_site_aniso_U_22
_atom_site_aniso_U_33
_atom_site_aniso_U_12
_atom_site_aniso_U_13
_atom_site_aniso_U_23
O1 0.095(2) 0.0408(16) 0.0434(14) -0.0045(14) 0.0346(14) -0.0010(11)
O2 0.0516(14) 0.0441(15) 0.0315(12) 0.0022(11) 0.0180(11) -0.0060(10)
O3 0.0527(14) 0.0294(13) 0.0389(13) 0.0069(10) 0.0231(11) 0.0026(10)
N1 0.0542(17) 0.0315(15) 0.0332(15) 0.0093(13) 0.0209(13) 0.0036(12)
N2 0.0516(17) 0.0304(15) 0.0296(13) -0.0011(13) 0.0182(12) -0.0022(11)
C1 0.0396(18) 0.043(2) 0.0294(16) -0.0002(15) 0.0143(14) 0.0010(14)
C2 0.0450(19) 0.0300(19) 0.0316(17) -0.0027(14) 0.0156(15) -0.0010(13)
C3 0.046(2) 0.040(2) 0.0323(18) -0.0090(15) 0.0154(16) -0.0055(14)
C4 0.0288(16) 0.0347(19) 0.0327(17) -0.0008(14) 0.0168(14) 0.0008(14)
O4 0.066(2) 0.0372(19) 0.062(2) 0.000 0.0441(19) 0.000
O5 0.052(2) 0.0325(19) 0.089(3) 0.000 0.025(2) 0.000

loop_
_atom_type_symbol
_atom_type_description
_atom_type_scat_dispersion_real
_atom_type_scat_dispersion_imag
_atom_type_scat_source
C C 0.0033 0.0016 'International Tables Vol C Tables 4.2.6.8 and 6.1.1.4'
H H 0.0000 0.0000 'International Tables Vol C Tables 4.2.6.8 and 6.1.1.4'
N N 0.0061 0.0033 'International Tables Vol C Tables 4.2.6.8 and 6.1.1.4'
O O 0.0106 0.0060 'International Tables Vol C Tables 4.2.6.8 and 6.1.1.4'

loop_
_geom_angle_atom_site_label_1
_geom_angle_atom_site_label_2
_geom_angle_atom_site_label_3
_geom_angle
C2 O1 H1A 109.5
C4 N1 C1 125.3(3)
C4 N1 H1 117.4
C1 N1 H1 117.3
C3 N2 H2A 109.5
C3 N2 H2B 109.5
H2A N2 H2B 109.5
C3 N2 H2C 109.5
H2A N2 H2C 109.5
H2B N2 H2C 109.5
N1 C1 C2 112.0(3)
N1 C1 H1B 109.2
C2 C1 H1B 109.2
N1 C1 H1C 109.2
C2 C1 H1C 109.2
H1B C1 H1C 107.9
O1 C2 C3 107.8(3)
O1 C2 C1 111.8(3)
C3 C2 C1 110.3(3)
O1 C2 H2 109.0
C3 C2 H2 109.0
C1 C2 H2 109.0
N2 C3 C2 111.6(3)
N2 C3 H3A 109.3
C2 C3 H3A 109.3
N2 C3 H3B 109.3
C2 C3 H3B 109.3
H3A C3 H3B 108.0
O2 C4 O3 122.5(3)
O2 C4 N1 119.2(3)
O3 C4 N1 118.3(3)

loop_
_geom_bond_atom_site_label_1
_geom_bond_atom_site_label_2
_geom_bond_distance
O1 C2 1.408(4)
O1 H1A 0.8204
O2 C4 1.257(3)
O3 C4 1.274(3)
N1 C4 1.344(4)
N1 C1 1.448(4)
N1 H1 0.8597
N2 C3 1.479(4)
N2 H2A 0.8900
N2 H2B 0.8900
N2 H2C 0.8900
C1 C2 1.522(4)
C1 H1B 0.9700
C1 H1C 0.9700
C2 C3 1.508(4)
C2 H2 0.9800
C3 H3A 0.9700
C3 H3B 0.9700
O4 H5 0.8501
O5 H6 0.8497

loop_
_geom_hbond_atom_site_label_D
_geom_hbond_atom_site_label_H
_geom_hbond_atom_site_label_A
_geom_hbond_site_symmetry_A
_geom_hbond_distance_DH
_geom_hbond_distance_HA
_geom_hbond_distance_DA
_geom_hbond_angle_DHA
N2 H2C O2 2_656 0.89 1.98 2.805(3) 152.8
N2 H2B O2 4_566 0.89 1.95 2.799(3) 160.3
N2 H2A O3 4_576 0.89 1.93 2.799(3) 166.2
O4 H5 O3 1_545 0.85 1.87 2.695(3) 162.9
O5 H6 O3 1_545 0.85 1.93 2.772(3) 173.6
N1 H1 O5 . 0.86 2.22 3.039(4) 158.3
O1 H1A O4 . 0.82 2.10 2.787(3) 141.4
N2 H2B O1 . 0.89 2.47 2.790(3) 101.7

loop_
_geom_torsion_atom_site_label_1
_geom_torsion_atom_site_label_2
_geom_torsion_atom_site_label_3
_geom_torsion_atom_site_label_4
_geom_torsion
C4 N1 C1 C2 99.8(4)
N1 C1 C2 O1 66.5(3)
N1 C1 C2 C3 -173.6(3)
O1 C2 C3 N2 -56.0(4)
C1 C2 C3 N2 -178.3(3)
C1 N1 C4 O2 -178.5(3)
C1 N1 C4 O3 2.4(4)
